data_4126914
loop_
_publ_author_name
'Zhang, Guanyun'
'Li, Wenyun'
'Liu, Caiyun'
'Jia, Jiong'
'Tung, Chen-Ho'
'Wang, Yifeng'

_publ_section_title
;
 Titanium-Oxide Host Clusters with Exchangeable Guests.
;
_journal_name_full 'Journal of the American Chemical Society'
_journal_paper_doi 10.1021/jacs.7b10565
_journal_year 2017
_chemical_formula_moiety 'C18 Cl5 Cs3 N6 O54 Ti12, 12(Cl), 7(O)'
_chemical_formula_sum 'C18 Cl17 Cs3 N6 O61 Ti12'
_chemical_formula_weight 2852.42
_chemical_name_systematic
;
 ?
;
_space_group_crystal_system triclinic
_space_group_IT_number 2
_space_group_name_Hall '-P 1'
_space_group_name_H-M_alt 'P -1'
_symmetry_space_group_name_Hall '-P 1'
_symmetry_space_group_name_H-M 'P -1'
_audit_creation_date 2017-07-23
_audit_creation_method
;
Olex2 1.2
(compiled 2017.03.28 svn.r3405 for OlexSys, GUI svn.r5337)
;
_cell_angle_alpha 88.866(4)
_cell_angle_beta 80.517(4)
_cell_angle_gamma 80.172(4)
_cell_formula_units_Z 1
_cell_length_a 13.353(4)
_cell_length_b 13.748(4)
_cell_length_c 14.803(5)
_cell_measurement_reflns_used 5084
_cell_measurement_temperature 173
_cell_measurement_theta_max 25.242
_cell_measurement_theta_min 2.264
_cell_volume 2640.9(14)
_computing_cell_refinement 'SAINT v8.37A (Bruker, 2015)'
_computing_data_reduction 'SAINT v8.37A (Bruker, 2015)'
_computing_molecular_graphics 'Olex2 (Dolomanov et al., 2009)'
_computing_publication_material 'Olex2 (Dolomanov et al., 2009)'
_computing_structure_refinement 'ShelXL (Sheldrick, 2015)'
_diffrn_ambient_temperature 173
_diffrn_measured_fraction_theta_full 0.993
_diffrn_measured_fraction_theta_max 0.993
_diffrn_measurement_device_type 'CCD area detector'
_diffrn_measurement_method 'phi and omega scans'
_diffrn_radiation_monochromator graphite
_diffrn_radiation_type MoK\a
_diffrn_radiation_wavelength 0.71073
_diffrn_reflns_av_R_equivalents 0.0583
_diffrn_reflns_av_unetI/netI 0.0428
_diffrn_reflns_Laue_measured_fraction_full 0.993
_diffrn_reflns_Laue_measured_fraction_max 0.993
_diffrn_reflns_limit_h_max 11
_diffrn_reflns_limit_h_min -11
_diffrn_reflns_limit_k_max 11
_diffrn_reflns_limit_k_min -11
_diffrn_reflns_limit_l_max 12
_diffrn_reflns_limit_l_min -12
_diffrn_reflns_number 17934
_diffrn_reflns_point_group_measured_fraction_full 0.993
_diffrn_reflns_point_group_measured_fraction_max 0.993
_diffrn_reflns_theta_full 25.242
_diffrn_reflns_theta_max 25.242
_diffrn_reflns_theta_min 1.395
_exptl_absorpt_coefficient_mu 2.389
_exptl_absorpt_correction_T_max 0.7442
_exptl_absorpt_correction_T_min 0.5993
_exptl_absorpt_correction_type multi-scan
_exptl_absorpt_process_details
'SADABS-2016/2 (Bruker,2016/2) was used for absorption correction. wR2(int) was 0.0838 before and 0.0626 after correction. The Ratio of minimum to maximum transmission is 0.8053. The \l/2 correction factor is Not present.'
_exptl_crystal_colour 'clear colourless'
_exptl_crystal_colour_lustre clear
_exptl_crystal_colour_primary colourless
_exptl_crystal_density_diffrn 1.794
_exptl_crystal_description block
_exptl_crystal_F_000 1356
_refine_diff_density_max 2.030
_refine_diff_density_min -1.056
_refine_diff_density_rms 0.245
_refine_ls_extinction_method none
_refine_ls_goodness_of_fit_ref 1.055
_refine_ls_hydrogen_treatment undef
_refine_ls_matrix_type full
_refine_ls_number_parameters 424
_refine_ls_number_reflns 3582
_refine_ls_number_restraints 0
_refine_ls_restrained_S_all 1.055
_refine_ls_R_factor_all 0.0982
_refine_ls_R_factor_gt 0.0856
_refine_ls_shift/su_max 0.000
_refine_ls_shift/su_mean 0.000
_refine_ls_structure_factor_coef Fsqd
_refine_ls_weighting_details 'w=1/[\s^2^(Fo^2^)+(0.1131P)^2^+138.2790P] where P=(Fo^2^+2Fc^2^)/3'
_refine_ls_weighting_scheme calc
_refine_ls_wR_factor_gt 0.2250
_refine_ls_wR_factor_ref 0.2348
_reflns_Friedel_coverage 0.000
_reflns_number_gt 3011
_reflns_number_total 3582
_reflns_threshold_expression 'I > 2\s(I)'
_cod_data_source_file ja7b10565_si_005.cif
_cod_data_source_block p-1_pl
_cod_database_code 4126914
_shelxl_version_number 2013-4
_shelx_space_group_comment
;
The symmetry employed for this shelxl refinement is uniquely defined
by the following loop, which should always be used as a source of
symmetry information in preference to the above space-group names.
They are only intended as comments.
;
_olex2_refinement_description
;
1. Others
 Fixed Sof: Cl5(0.5) O31(0.5) O30(0.5)
;
_olex2_submission_special_instructions 'No special instructions were received'

loop_
_space_group_symop_operation_xyz
'x, y, z'
'-x, -y, -z'

loop_
_atom_site_label
_atom_site_type_symbol
_atom_site_fract_x
_atom_site_fract_y
_atom_site_fract_z
_atom_site_U_iso_or_equiv
_atom_site_adp_type
_atom_site_occupancy
_atom_site_site_symmetry_order
_atom_site_calc_flag
_atom_site_refinement_flags_posn
_atom_site_refinement_flags_adp
_atom_site_refinement_flags_occupancy
Cs1 Cs 0.28660(12) 0.32539(11) 0.46406(11) 0.0323(7) Uani 1 1 d . . .
Cs2 Cs 0.5000 0.5000 0.5000 0.0158(7) Uani 1 2 d S T P
Ti1 Ti 0.4992(3) 0.4051(3) 0.2525(3) 0.0159(12) Uani 1 1 d . . .
Ti2 Ti 0.6039(3) 0.2317(3) 0.3955(3) 0.0146(12) Uani 1 1 d . . .
Ti3 Ti 0.5099(3) 0.2499(3) 0.6321(3) 0.0154(12) Uani 1 1 d . . .
Ti4 Ti 0.3167(3) 0.4387(3) 0.7204(3) 0.0154(12) Uani 1 1 d . . .
Ti5 Ti 0.6994(3) 0.4020(3) 0.6586(3) 0.0156(12) Uani 1 1 d . . .
Ti6 Ti 0.7903(3) 0.3834(3) 0.4271(3) 0.0165(12) Uani 1 1 d . . .
Cl4 Cl 0.0491(5) 0.3511(5) 0.6112(5) 0.044(2) Uani 1 1 d . . .
Cl5 Cl 0.1582(14) 0.3305(11) 0.2748(15) 0.089(7) Uani 0.5 1 d . . .
Cl8 Cl 0.3325(5) 0.0690(4) 0.4721(4) 0.0303(17) Uani 1 1 d . . .
O1 O 0.4094(13) 0.3087(11) 0.1956(11) 0.040(5) Uani 1 1 d . . .
O2 O 0.4982(11) 0.4735(10) 0.1207(9) 0.023(4) Uani 1 1 d . . .
O3 O 0.6173(11) 0.3129(11) 0.1683(10) 0.026(4) Uiso 1 1 d . . .
O4 O 0.6820(11) 0.1979(10) 0.2629(10) 0.024(4) Uani 1 1 d . . .
O5 O 0.5364(11) 0.1096(11) 0.3562(10) 0.027(4) Uiso 1 1 d . . .
O6 O 0.5063(10) 0.3214(9) 0.3492(9) 0.011(4) Uani 1 1 d . . .
O7 O 0.7225(11) 0.1138(10) 0.4222(10) 0.023(4) Uiso 1 1 d . . .
O8 O 0.6884(10) 0.3175(10) 0.4129(9) 0.014(4) Uani 1 1 d . . .
O9 O 0.7618(11) 0.4941(10) 0.3576(9) 0.021(4) Uani 1 1 d . . .
O10 O 0.8872(12) 0.3083(12) 0.3079(11) 0.042(5) Uani 1 1 d . . .
O11 O 0.9380(11) 0.4292(11) 0.4327(10) 0.030(4) Uani 1 1 d . . .
O12 O 0.8698(10) 0.2604(10) 0.4897(10) 0.021(4) Uiso 1 1 d . . .
O13 O 0.7385(11) 0.4396(10) 0.5406(10) 0.024(4) Uani 1 1 d . . .
O14 O 0.8119(11) 0.2750(11) 0.6392(10) 0.024(4) Uani 1 1 d . . .
O15 O 0.8302(12) 0.4535(11) 0.6984(10) 0.032(4) Uani 1 1 d . . .
O16 O 0.6884(12) 0.3441(11) 0.7968(10) 0.030(4) Uani 1 1 d . . .
O17 O 0.6256(10) 0.5213(10) 0.7053(9) 0.016(4) Uani 1 1 d . . .
O18 O 0.5990(11) 0.3350(10) 0.6391(9) 0.022(4) Uiso 1 1 d . . .
O19 O 0.5305(10) 0.2227(10) 0.5091(9) 0.013(4) Uiso 1 1 d . . .
O20 O 0.6303(12) 0.1268(10) 0.6473(10) 0.028(4) Uani 1 1 d . . .
O21 O 0.4199(12) 0.1309(10) 0.6440(10) 0.030(4) Uani 1 1 d . . .
O22 O 0.3925(10) 0.3424(9) 0.6401(9) 0.012(4) Uani 1 1 d . . .
O23 O 0.4850(11) 0.2272(10) 0.7730(10) 0.019(4) Uani 1 1 d . . .
O24 O 0.3637(11) 0.3539(11) 0.8310(10) 0.021(4) Uani 1 1 d . . .
O25 O 0.4145(11) 0.5150(10) 0.7201(9) 0.019(4) Uani 1 1 d . . .
O26 O 0.2252(11) 0.5207(11) 0.8360(10) 0.031(4) Uani 1 1 d . . .
O27 O 0.1946(11) 0.3519(10) 0.7524(10) 0.028(4) Uani 1 1 d . . .
N1 N 0.7876(14) 0.0786(14) 0.1283(13) 0.031(5) Uiso 1 1 d . . .
N2 N 0.9509(19) 0.1347(18) 0.6847(17) 0.065(7) Uiso 1 1 d . . .
N3 N 0.4901(18) 0.1327(17) 0.9280(16) 0.059(7) Uiso 1 1 d . . .
C1 C 0.6777(17) 0.2342(18) 0.1864(18) 0.023(6) Uiso 1 1 d . . .
C2 C 0.748(2) 0.186(2) 0.1037(19) 0.047(8) Uiso 1 1 d . . .
C3 C 0.834(3) 0.234(3) 0.075(3) 0.110(14) Uiso 1 1 d . . .
C4 C 0.8658(16) 0.2347(15) 0.5700(16) 0.008(5) Uiso 1 1 d . . .
C5 C 0.9347(19) 0.1385(18) 0.5852(17) 0.034(7) Uiso 1 1 d . . .
C6 C 1.034(3) 0.121(3) 0.524(3) 0.116(15) Uiso 1 1 d . . .
C7 C 0.425(2) 0.275(2) 0.8362(17) 0.020(6) Uiso 1 1 d . . .
C8 C 0.4335(18) 0.2380(17) 0.9339(16) 0.028(7) Uiso 1 1 d . . .
C9 C 0.328(4) 0.247(4) 0.990(3) 0.137(17) Uiso 1 1 d . . .
Cl3 Cl 0.9305(5) 0.0800(5) 0.2854(5) 0.0430(19) Uani 1 1 d . . .
Cl2 Cl 0.2507(7) 0.1354(6) 0.8189(8) 0.098(4) Uani 1 1 d . . .
Cl0A Cl 0.3031(5) 0.5281(5) 1.0313(4) 0.047(2) Uani 1 1 d . . .
Cl7 Cl 0.1531(7) 0.1293(5) 0.1331(7) 0.083(3) Uani 1 1 d . . .
Cl1 Cl 0.4797(6) 0.9155(6) 0.8561(6) 0.068(2) Uiso 1 1 d . . .
Cl6 Cl 0.2707(7) 0.8840(6) 0.1734(7) 0.085(3) Uani 1 1 d . . .
O28 O 0.013(2) 0.186(2) 0.8481(19) 0.118(9) Uiso 1 1 d . . .
O31 O 0.146(3) 0.335(3) 0.000(3) 0.067(12) Uiso 0.5 1 d . . .
O32 O 0.0424(11) 0.5993(11) 0.1145(10) 0.031(4) Uiso 1 1 d . . .
O30 O 0.007(3) 0.600(2) 0.870(2) 0.045(10) Uiso 0.5 1 d . . .
O29 O 0.0000 0.0000 0.0000 0.042(7) Uiso 1 2 d S T P

loop_
_atom_site_aniso_label
_atom_site_aniso_U_11
_atom_site_aniso_U_22
_atom_site_aniso_U_33
_atom_site_aniso_U_23
_atom_site_aniso_U_13
_atom_site_aniso_U_12
Cs1 0.0301(12) 0.0178(11) 0.0484(13) -0.0018(8) -0.0043(9) -0.0041(8)
Cs2 0.0205(14) 0.0064(13) 0.0202(14) 0.0006(10) -0.0048(10) -0.0001(10)
Ti1 0.021(3) 0.006(2) 0.020(3) -0.003(2) -0.005(2) 0.002(2)
Ti2 0.024(3) 0.002(2) 0.017(3) -0.0024(19) -0.002(2) -0.001(2)
Ti3 0.022(3) 0.002(2) 0.021(3) -0.001(2) -0.003(2) 0.000(2)
Ti4 0.019(3) 0.006(2) 0.021(3) 0.000(2) -0.003(2) -0.001(2)
Ti5 0.021(3) 0.004(2) 0.020(3) -0.004(2) -0.006(2) 0.004(2)
Ti6 0.018(3) 0.006(2) 0.023(3) -0.001(2) -0.004(2) 0.003(2)
Cl4 0.025(4) 0.035(4) 0.073(5) -0.012(4) -0.011(4) -0.008(3)
Cl5 0.097(14) 0.024(9) 0.161(19) -0.033(10) -0.078(14) 0.006(9)
Cl8 0.043(4) 0.012(4) 0.035(4) 0.000(3) -0.005(3) -0.005(3)
O1 0.054(12) 0.024(10) 0.044(11) -0.022(9) -0.005(9) -0.014(9)
O2 0.034(10) 0.020(9) 0.012(9) 0.000(7) -0.004(8) 0.003(8)
O4 0.037(11) 0.016(9) 0.017(10) 0.000(8) -0.002(8) 0.000(8)
O6 0.018(9) 0.003(8) 0.012(9) -0.002(7) 0.002(7) -0.002(7)
O8 0.011(9) 0.013(9) 0.016(9) 0.002(7) -0.001(7) 0.001(7)
O9 0.022(9) 0.019(10) 0.020(9) 0.004(8) -0.007(8) 0.003(8)
O10 0.036(11) 0.043(12) 0.031(11) -0.004(9) 0.014(9) 0.017(9)
O11 0.012(9) 0.029(10) 0.044(11) 0.014(8) 0.000(8) 0.007(8)
O13 0.040(10) 0.012(9) 0.026(10) -0.003(7) -0.009(8) -0.012(8)
O14 0.030(10) 0.020(10) 0.021(10) 0.001(8) -0.012(9) 0.008(8)
O15 0.030(10) 0.031(10) 0.037(11) -0.011(8) -0.013(8) -0.002(8)
O16 0.040(11) 0.023(10) 0.020(10) 0.000(8) -0.002(8) 0.009(8)
O17 0.020(9) 0.009(9) 0.017(9) -0.002(7) -0.004(7) 0.002(7)
O20 0.040(11) 0.012(9) 0.027(10) -0.003(8) -0.005(8) 0.011(8)
O21 0.041(11) 0.017(10) 0.035(10) -0.006(8) 0.001(8) -0.019(8)
O22 0.016(9) 0.008(9) 0.011(8) -0.003(7) -0.003(7) -0.002(7)
O23 0.030(10) 0.010(9) 0.020(10) -0.002(8) -0.009(8) -0.005(8)
O24 0.023(10) 0.015(10) 0.025(10) -0.001(8) -0.003(8) -0.003(8)
O25 0.025(10) 0.016(9) 0.011(9) 0.000(7) -0.001(7) 0.007(7)
O26 0.023(10) 0.042(11) 0.021(10) -0.011(8) 0.003(8) 0.008(8)
O27 0.029(10) 0.019(10) 0.040(11) 0.008(8) -0.006(8) -0.018(8)
Cl3 0.044(5) 0.027(4) 0.049(5) 0.002(3) -0.004(4) 0.015(3)
Cl2 0.093(7) 0.029(5) 0.150(9) 0.005(5) 0.049(7) -0.016(5)
Cl0A 0.045(5) 0.060(5) 0.033(4) 0.001(4) -0.009(4) -0.003(4)
Cl7 0.100(7) 0.025(5) 0.118(8) -0.016(5) 0.005(6) -0.011(5)
Cl6 0.096(7) 0.058(6) 0.101(7) 0.019(5) -0.032(6) 0.003(5)

loop_
_atom_type_symbol
_atom_type_description
_atom_type_scat_dispersion_real
_atom_type_scat_dispersion_imag
_atom_type_scat_source
C C 0.0033 0.0016 'International Tables Vol C Tables 4.2.6.8 and 6.1.1.4'
Cl Cl 0.1484 0.1585 'International Tables Vol C Tables 4.2.6.8 and 6.1.1.4'
Cs Cs -0.3680 2.1192 'International Tables Vol C Tables 4.2.6.8 and 6.1.1.4'
N N 0.0061 0.0033 'International Tables Vol C Tables 4.2.6.8 and 6.1.1.4'
O O 0.0106 0.0060 'International Tables Vol C Tables 4.2.6.8 and 6.1.1.4'
Ti Ti 0.2776 0.4457 'International Tables Vol C Tables 4.2.6.8 and 6.1.1.4'

loop_
_geom_angle_atom_site_label_1
_geom_angle_atom_site_label_2
_geom_angle_atom_site_label_3
_geom_angle
_geom_angle_site_symmetry_1
_geom_angle_site_symmetry_3
Cs2 Cs1 Ti1 56.60(6) . .
Cs2 Cs1 Ti5 56.02(6) . 2_666
Ti1 Cs1 Ti5 50.29(8) . 2_666
Cl4 Cs1 Cs2 120.30(11) . .
Cl4 Cs1 Ti1 155.46(13) . .
Cl4 Cs1 Ti5 106.26(13) . 2_666
Cl4 Cs1 Cl5 89.8(4) . .
Cl4 Cs1 O9 62.3(2) . 2_666
Cl5 Cs1 Cs2 125.8(3) . .
Cl5 Cs1 Ti1 77.2(4) . .
Cl5 Cs1 Ti5 73.5(3) . 2_666
Cl5 Cs1 O9 126.4(3) . 2_666
Cl8 Cs1 Cs2 124.05(11) . .
Cl8 Cs1 Ti1 106.70(12) . .
Cl8 Cs1 Ti5 154.96(12) . 2_666
Cl8 Cs1 Cl4 94.61(15) . .
Cl8 Cs1 Cl5 93.3(3) . .
Cl8 Cs1 O9 130.9(2) . 2_666
Cl8 Cs1 O19 65.5(2) . .
O6 Cs1 Cs2 52.5(2) . .
O6 Cs1 Ti1 24.5(2) . .
O6 Cs1 Ti5 70.9(2) . 2_666
O6 Cs1 Cl4 172.7(3) . .
O6 Cs1 Cl5 95.7(4) . .
O6 Cs1 Cl8 89.9(2) . .
O6 Cs1 O9 110.5(3) . 2_666
O6 Cs1 O13 87.0(4) . 2_666
O6 Cs1 O17 49.2(3) . 2_666
O6 Cs1 O19 48.6(3) . .
O6 Cs1 O22 86.2(3) . .
O9 Cs1 Cs2 58.0(2) 2_666 .
O9 Cs1 Ti1 109.2(2) 2_666 .
O9 Cs1 Ti5 72.6(2) 2_666 2_666
O13 Cs1 Cs2 51.7(3) 2_666 .
O13 Cs1 Ti1 71.2(3) 2_666 .
O13 Cs1 Ti5 24.7(3) 2_666 2_666
O13 Cs1 Cl4 88.3(3) 2_666 .
O13 Cs1 Cl5 89.8(3) 2_666 .
O13 Cs1 Cl8 175.7(3) 2_666 .
O13 Cs1 O9 48.2(3) 2_666 2_666
O13 Cs1 O17 49.7(3) 2_666 2_666
O13 Cs1 O19 110.2(3) 2_666 .
O13 Cs1 O22 85.1(3) 2_666 .
O17 Cs1 Cs2 58.5(2) 2_666 .
O17 Cs1 Ti1 25.7(2) 2_666 .
O17 Cs1 Ti5 26.0(2) 2_666 2_666
O17 Cs1 Cl4 129.8(3) 2_666 .
O17 Cs1 Cl5 67.5(4) 2_666 .
O17 Cs1 Cl8 129.2(2) 2_666 .
O17 Cs1 O9 95.3(3) 2_666 2_666
O17 Cs1 O19 95.1(3) 2_666 .
O19 Cs1 Cs2 58.6(2) . .
O19 Cs1 Ti1 72.7(2) . .
O19 Cs1 Ti5 109.0(2) . 2_666
O19 Cs1 Cl4 128.8(2) . .
O19 Cs1 Cl5 135.4(4) . .
O19 Cs1 O9 94.7(3) . 2_666
O22 Cs1 Cs2 51.8(2) . .
O22 Cs1 Ti1 103.1(2) . .
O22 Cs1 Ti5 102.3(2) . 2_666
O22 Cs1 Cl4 87.9(3) . .
O22 Cs1 Cl5 174.4(3) . .
O22 Cs1 Cl8 91.9(3) . .
O22 Cs1 O9 48.1(3) . 2_666
O22 Cs1 O17 110.4(3) . 2_666
O22 Cs1 O19 49.1(3) . .
O6 Cs2 O6 180.0 . 2_666
O6 Cs2 O8 48.5(3) . .
O6 Cs2 O8 48.5(3) 2_666 2_666
O6 Cs2 O8 131.5(3) . 2_666
O6 Cs2 O8 131.5(3) 2_666 .
O8 Cs2 O8 180.0(4) . 2_666
O13 Cs2 O6 82.0(3) 2_666 .
O13 Cs2 O6 98.0(3) 2_666 2_666
O13 Cs2 O6 98.0(3) . .
O13 Cs2 O6 82.0(3) . 2_666
O13 Cs2 O8 49.5(3) 2_666 2_666
O13 Cs2 O8 130.5(3) 2_666 .
O13 Cs2 O8 130.5(3) . 2_666
O13 Cs2 O8 49.5(3) . .
O13 Cs2 O13 180.0 . 2_666
O13 Cs2 O22 81.5(3) . 2_666
O13 Cs2 O22 98.5(3) . .
O13 Cs2 O22 98.5(3) 2_666 2_666
O13 Cs2 O22 81.5(3) 2_666 .
O18 Cs2 O6 89.8(3) . .
O18 Cs2 O6 90.2(3) . 2_666
O18 Cs2 O6 90.2(3) 2_666 .
O18 Cs2 O6 89.8(3) 2_666 2_666
O18 Cs2 O8 60.9(3) . .
O18 Cs2 O8 119.1(3) . 2_666
O18 Cs2 O8 119.1(3) 2_666 .
O18 Cs2 O8 60.9(3) 2_666 2_666
O18 Cs2 O13 130.5(3) 2_666 .
O18 Cs2 O13 49.5(3) 2_666 2_666
O18 Cs2 O13 130.5(3) . 2_666
O18 Cs2 O13 49.5(3) . .
O18 Cs2 O18 180.0 . 2_666
O18 Cs2 O22 49.1(3) 2_666 2_666
O18 Cs2 O22 49.1(3) . .
O18 Cs2 O22 130.9(3) . 2_666
O18 Cs2 O22 130.9(3) 2_666 .
O22 Cs2 O6 81.2(3) . .
O22 Cs2 O6 81.2(3) 2_666 2_666
O22 Cs2 O6 98.8(3) . 2_666
O22 Cs2 O6 98.8(3) 2_666 .
O22 Cs2 O8 89.7(3) 2_666 .
O22 Cs2 O8 90.2(3) 2_666 2_666
O22 Cs2 O8 90.2(3) . .
O22 Cs2 O8 89.8(3) . 2_666
O22 Cs2 O22 180.0(4) 2_666 .
O25 Cs2 O6 49.3(3) 2_666 .
O25 Cs2 O6 49.3(3) . 2_666
O25 Cs2 O6 130.7(3) . .
O25 Cs2 O6 130.7(3) 2_666 2_666
O25 Cs2 O8 120.7(3) 2_666 2_666
O25 Cs2 O8 120.7(3) . .
O25 Cs2 O8 59.3(3) 2_666 .
O25 Cs2 O8 59.3(3) . 2_666
O25 Cs2 O13 89.8(3) 2_666 .
O25 Cs2 O13 90.2(3) 2_666 2_666
O25 Cs2 O13 90.2(3) . .
O25 Cs2 O13 89.8(3) . 2_666
O25 Cs2 O18 59.8(3) 2_666 2_666
O25 Cs2 O18 120.2(3) . 2_666
O25 Cs2 O18 59.8(3) . .
O25 Cs2 O18 120.2(3) 2_666 .
O25 Cs2 O22 130.5(3) 2_666 .
O25 Cs2 O22 49.5(3) 2_666 2_666
O25 Cs2 O22 130.5(3) . 2_666
O25 Cs2 O22 49.5(3) . .
O25 Cs2 O25 180.0 . 2_666
Cs2 Ti1 Cs1 61.68(6) . .
O1 Ti1 Cs1 72.0(4) . .
O1 Ti1 Cs2 133.7(5) . .
O2 Ti1 Cs1 137.5(4) . .
O2 Ti1 Cs2 134.6(4) . .
O2 Ti1 O1 82.2(6) . .
O3 Ti1 Cs1 128.0(4) . .
O3 Ti1 Cs2 127.8(4) . .
O3 Ti1 O1 79.7(6) . .
O3 Ti1 O2 77.2(6) . .
O6 Ti1 Cs1 45.4(4) . .
O6 Ti1 Cs2 58.0(4) . .
O6 Ti1 O1 88.5(6) . .
O6 Ti1 O2 167.1(6) . .
O6 Ti1 O3 92.4(6) . .
O17 Ti1 Cs1 55.0(4) 2_666 .
O17 Ti1 Cs2 71.1(4) 2_666 .
O17 Ti1 O1 84.6(6) 2_666 .
O17 Ti1 O2 90.1(6) 2_666 .
O17 Ti1 O3 161.0(6) 2_666 .
O17 Ti1 O6 97.8(6) 2_666 .
O17 Ti1 O25 101.2(6) 2_666 2_666
O25 Ti1 Cs1 117.7(4) 2_666 .
O25 Ti1 Cs2 56.0(4) 2_666 .
O25 Ti1 O1 170.3(6) 2_666 .
O25 Ti1 O2 89.9(6) 2_666 .
O25 Ti1 O3 93.0(6) 2_666 .
O25 Ti1 O6 98.4(6) 2_666 .
Cs2 Ti2 Cs1 60.94(6) . .
O4 Ti2 Cs1 124.7(4) . .
O4 Ti2 Cs2 126.2(4) . .
O4 Ti2 O5 77.0(6) . .
O4 Ti2 O7 79.3(6) . .
O5 Ti2 Cs1 75.3(4) . .
O5 Ti2 Cs2 136.2(4) . .
O6 Ti2 Cs1 44.3(4) . .
O6 Ti2 Cs2 56.8(4) . .
O6 Ti2 O4 90.1(6) . .
O6 Ti2 O5 91.1(6) . .
O6 Ti2 O7 168.4(6) . .
O7 Ti2 Cs1 140.6(4) . .
O7 Ti2 Cs2 133.9(4) . .
O7 Ti2 O5 81.9(6) . .
O8 Ti2 Cs1 118.1(4) . .
O8 Ti2 Cs2 57.2(4) . .
O8 Ti2 O4 91.9(6) . .
O8 Ti2 O5 166.3(6) . .
O8 Ti2 O6 97.0(6) . .
O8 Ti2 O7 88.2(6) . .
O8 Ti2 O19 102.8(6) . .
O19 Ti2 Cs1 55.6(4) . .
O19 Ti2 Cs2 70.5(4) . .
O19 Ti2 O4 162.6(6) . .
O19 Ti2 O5 87.0(6) . .
O19 Ti2 O6 97.1(6) . .
O19 Ti2 O7 91.9(6) . .
Cs2 Ti3 Cs1 61.28(6) . .
O18 Ti3 Cs1 118.0(5) . .
O18 Ti3 Cs2 56.7(4) . .
O18 Ti3 O19 102.3(6) . .
O18 Ti3 O20 89.9(6) . .
O18 Ti3 O21 168.3(6) . .
O18 Ti3 O22 97.2(6) . .
O18 Ti3 O23 93.4(6) . .
O19 Ti3 Cs1 55.6(4) . .
O19 Ti3 Cs2 71.7(4) . .
O19 Ti3 O20 88.9(6) . .
O19 Ti3 O21 84.5(6) . .
O19 Ti3 O23 159.5(6) . .
O20 Ti3 Cs1 137.4(4) . .
O20 Ti3 Cs2 134.5(4) . .
O20 Ti3 O21 80.7(6) . .
O21 Ti3 Cs1 73.7(4) . .
O21 Ti3 Cs2 134.9(4) . .
O22 Ti3 Cs1 46.1(4) . .
O22 Ti3 Cs2 57.4(4) . .
O22 Ti3 O19 99.2(6) . .
O22 Ti3 O20 167.8(6) . .
O22 Ti3 O21 91.0(6) . .
O22 Ti3 O23 91.7(6) . .
O23 Ti3 Cs1 127.1(4) . .
O23 Ti3 Cs2 128.5(4) . .
O23 Ti3 O20 77.9(6) . .
O23 Ti3 O21 78.0(6) . .
Cs2 Ti4 Cs1 60.75(6) . .
O9 Ti4 Cs1 56.3(5) 2_666 .
O9 Ti4 Cs2 71.7(5) 2_666 .
O9 Ti4 O22 98.5(6) 2_666 .
O9 Ti4 O24 162.7(6) 2_666 .
O9 Ti4 O26 91.5(6) 2_666 .
O9 Ti4 O27 85.9(6) 2_666 .
O22 Ti4 Cs1 44.5(4) . .
O22 Ti4 Cs2 57.5(4) . .
O22 Ti4 O24 89.6(6) . .
O22 Ti4 O26 165.9(6) . .
O22 Ti4 O27 90.8(6) . .
O24 Ti4 Cs1 125.6(4) . .
O24 Ti4 Cs2 125.2(4) . .
O24 Ti4 O26 78.2(6) . .
O24 Ti4 O27 78.6(6) . .
O25 Ti4 Cs1 116.8(4) . .
O25 Ti4 Cs2 56.1(4) . .
O25 Ti4 O9 101.4(6) . 2_666
O25 Ti4 O22 97.9(6) . .
O25 Ti4 O24 92.6(6) . .
O25 Ti4 O26 89.7(6) . .
O25 Ti4 O27 167.6(6) . .
O26 Ti4 Cs1 140.3(4) . .
O26 Ti4 Cs2 135.8(4) . .
O26 Ti4 O27 80.0(6) . .
O27 Ti4 Cs1 75.5(4) . .
O27 Ti4 Cs2 136.2(4) . .
Cs2 Ti5 Cs1 61.70(6) . 2_666
O13 Ti5 Cs1 46.8(4) . 2_666
O13 Ti5 Cs2 57.9(5) . .
O13 Ti5 O14 90.6(6) . .
O13 Ti5 O15 90.1(6) . .
O13 Ti5 O16 167.5(7) . .
O13 Ti5 O17 98.9(6) . .
O14 Ti5 Cs1 127.3(4) . 2_666
O14 Ti5 Cs2 127.2(4) . .
O14 Ti5 O15 78.3(6) . .
O14 Ti5 O16 79.0(6) . .
O15 Ti5 Cs1 73.4(4) . 2_666
O15 Ti5 Cs2 135.0(4) . .
O15 Ti5 O16 81.1(6) . .
O16 Ti5 Cs1 136.7(4) . 2_666
O16 Ti5 Cs2 134.4(4) . .
O17 Ti5 Cs1 54.6(4) . 2_666
O17 Ti5 Cs2 71.7(4) . .
O17 Ti5 O14 160.8(6) . .
O17 Ti5 O15 85.0(6) . .
O17 Ti5 O16 89.3(6) . .
O18 Ti5 Cs1 119.1(5) . 2_666
O18 Ti5 Cs2 57.4(4) . .
O18 Ti5 O13 98.3(6) . .
O18 Ti5 O14 92.3(6) . .
O18 Ti5 O15 167.5(6) . .
O18 Ti5 O16 89.0(6) . .
O18 Ti5 O17 102.8(6) . .
Cs2 Ti6 Cs1 60.67(6) . 2_666
O8 Ti6 Cs1 119.1(4) . 2_666
O8 Ti6 Cs2 58.4(4) . .
O8 Ti6 O9 102.0(6) . .
O8 Ti6 O10 90.4(6) . .
O8 Ti6 O11 165.9(6) . .
O8 Ti6 O12 92.0(6) . .
O8 Ti6 O13 99.9(6) . .
O9 Ti6 Cs1 56.2(4) . 2_666
O9 Ti6 Cs2 71.6(4) . .
O9 Ti6 O10 89.8(6) . .
O9 Ti6 O11 86.5(6) . .
O9 Ti6 O12 162.4(6) . .
O10 Ti6 Cs1 137.3(5) . 2_666
O10 Ti6 Cs2 137.4(5) . .
O10 Ti6 O11 78.2(6) . .
O11 Ti6 Cs1 75.0(4) . 2_666
O11 Ti6 Cs2 135.6(4) . .
O12 Ti6 Cs1 125.3(4) . 2_666
O12 Ti6 Cs2 125.5(4) . .
O12 Ti6 O10 79.3(6) . .
O12 Ti6 O11 77.8(5) . .
O13 Ti6 Cs1 44.2(4) . 2_666
O13 Ti6 Cs2 57.2(5) . .
O13 Ti6 O9 98.0(6) . .
O13 Ti6 O10 165.4(7) . .
O13 Ti6 O11 89.9(6) . .
O13 Ti6 O12 89.9(6) . .
C1 O3 Ti1 131.1(15) . .
C1 O4 Ti2 135.6(15) . .
Cs1 O6 Cs2 79.4(3) . .
Ti1 O6 Cs1 110.2(6) . .
Ti1 O6 Cs2 94.3(5) . .
Ti1 O6 Ti2 138.4(8) . .
Ti2 O6 Cs1 111.4(5) . .
Ti2 O6 Cs2 95.6(5) . .
Ti2 O8 Cs2 95.7(5) . .
Ti6 O8 Cs2 94.3(5) . .
Ti6 O8 Ti2 169.7(8) . .
Cs1 O9 Cs2 68.6(2) 2_666 .
Ti4 O9 Cs1 98.5(5) 2_666 2_666
Ti4 O9 Cs2 80.9(5) 2_666 .
Ti4 O9 Ti6 148.5(9) 2_666 .
Ti6 O9 Cs1 98.3(5) . 2_666
Ti6 O9 Cs2 80.8(5) . .
C4 O12 Ti6 132.2(14) . .
Cs1 O13 Cs2 79.0(3) 2_666 .
Ti5 O13 Cs1 108.5(6) . 2_666
Ti5 O13 Cs2 94.2(6) . .
Ti5 O13 Ti6 139.4(8) . .
Ti6 O13 Cs1 112.1(6) . 2_666
Ti6 O13 Cs2 94.9(5) . .
C4 O14 Ti5 132.4(13) . .
Cs1 O17 Cs2 70.1(2) 2_666 .
Ti1 O17 Cs1 99.3(5) 2_666 2_666
Ti1 O17 Cs2 81.6(5) 2_666 .
Ti1 O17 Ti5 147.9(8) 2_666 .
Ti5 O17 Cs1 99.4(5) . 2_666
Ti5 O17 Cs2 80.4(4) . .
Ti3 O18 Cs2 95.7(5) . .
Ti5 O18 Cs2 94.9(5) . .
Ti5 O18 Ti3 169.4(9) . .
Cs1 O19 Cs2 69.3(2) . .
Ti2 O19 Cs1 98.9(5) . .
Ti2 O19 Cs2 82.5(4) . .
Ti2 O19 Ti3 149.5(8) . .
Ti3 O19 Cs1 98.6(5) . .
Ti3 O19 Cs2 80.7(4) . .
Cs1 O22 Cs2 78.8(3) . .
Ti3 O22 Cs1 109.4(5) . .
Ti3 O22 Cs2 94.8(5) . .
Ti3 O22 Ti4 138.9(8) . .
Ti4 O22 Cs1 111.7(6) . .
Ti4 O22 Cs2 94.5(5) . .
C7 O23 Ti3 131.4(15) . .
C7 O24 Ti4 133.6(15) . .
Ti1 O25 Cs2 96.5(5) 2_666 .
Ti4 O25 Cs2 96.6(5) . .
Ti4 O25 Ti1 166.9(8) . 2_666
O3 C1 C2 114(2) . .
O4 C1 O3 126(2) . .
O4 C1 C2 120(2) . .
C1 C2 N1 108(2) . .
C3 C2 N1 108(3) . .
C3 C2 C1 113(3) . .
O12 C4 O14 129(2) . .
O12 C4 C5 115(2) . .
O14 C4 C5 115.8(19) . .
C4 C5 N2 109(2) . .
C6 C5 N2 110(3) . .
C6 C5 C4 115(3) . .
O23 C7 O24 128(2) . .
O23 C7 C8 116(2) . .
O24 C7 C8 115(2) . .
N3 C8 C7 109(2) . .
C9 C8 N3 112(3) . .
C9 C8 C7 110(3) . .

loop_
_geom_bond_atom_site_label_1
_geom_bond_atom_site_label_2
_geom_bond_distance
_geom_bond_site_symmetry_2
Cs1 Cs2 4.1293(17) .
Cs1 Ti1 4.131(4) .
Cs1 Ti5 4.151(4) 2_666
Cs1 Cl4 3.507(7) .
Cs1 Cl5 3.510(18) .
Cs1 Cl8 3.476(6) .
Cs1 O6 3.131(13) .
Cs1 O9 3.563(14) 2_666
Cs1 O13 3.192(14) 2_666
Cs1 O17 3.430(13) 2_666
Cs1 O19 3.487(13) .
Cs1 O22 3.192(13) .
Cs2 O6 3.332(13) 2_666
Cs2 O6 3.331(13) .
Cs2 O8 3.345(13) 2_666
Cs2 O8 3.345(13) .
Cs2 O13 3.301(15) 2_666
Cs2 O13 3.301(15) .
Cs2 O18 3.289(14) 2_666
Cs2 O18 3.289(14) .
Cs2 O22 3.310(13) 2_666
Cs2 O22 3.310(13) .
Cs2 O25 3.269(13) 2_666
Cs2 O25 3.269(13) .
Ti1 O1 2.196(15) .
Ti1 O2 2.150(14) .
Ti1 O3 2.093(15) .
Ti1 O6 1.823(14) .
Ti1 O17 1.816(14) 2_666
Ti1 O25 1.817(15) 2_666
Ti2 O4 2.086(15) .
Ti2 O5 2.168(15) .
Ti2 O6 1.844(14) .
Ti2 O7 2.143(14) .
Ti2 O8 1.815(14) .
Ti2 O19 1.815(14) .
Ti3 O18 1.821(15) .
Ti3 O19 1.833(14) .
Ti3 O20 2.163(14) .
Ti3 O21 2.178(14) .
Ti3 O22 1.831(14) .
Ti3 O23 2.083(15) .
Ti4 O9 1.819(14) 2_666
Ti4 O22 1.844(14) .
Ti4 O24 2.109(15) .
Ti4 O25 1.809(15) .
Ti4 O26 2.147(14) .
Ti4 O27 2.167(14) .
Ti5 Cs1 4.151(4) 2_666
Ti5 O13 1.830(15) .
Ti5 O14 2.090(15) .
Ti5 O15 2.163(15) .
Ti5 O16 2.172(14) .
Ti5 O17 1.846(14) .
Ti5 O18 1.814(15) .
Ti6 Cs1 4.241(4) 2_666
Ti6 O8 1.799(14) .
Ti6 O9 1.841(14) .
Ti6 O10 2.172(15) .
Ti6 O11 2.186(15) .
Ti6 O12 2.120(15) .
Ti6 O13 1.839(15) .
O3 C1 1.29(3) .
O4 C1 1.23(3) .
O9 Cs1 3.563(14) 2_666
O9 Ti4 1.819(14) 2_666
O12 C4 1.23(2) .
O13 Cs1 3.192(14) 2_666
O14 C4 1.23(2) .
O17 Cs1 3.430(13) 2_666
O17 Ti1 1.816(14) 2_666
O23 C7 1.24(3) .
O24 C7 1.25(3) .
O25 Ti1 1.817(15) 2_666
N1 C2 1.54(3) .
N2 C5 1.52(3) .
N3 C8 1.51(3) .
C1 C2 1.50(4) .
C2 C3 1.42(5) .
C4 C5 1.51(3) .
C5 C6 1.47(5) .
C7 C8 1.54(3) .
C8 C9 1.50(5) .

loop_
_geom_torsion_atom_site_label_1
_geom_torsion_atom_site_label_2
_geom_torsion_atom_site_label_3
_geom_torsion_atom_site_label_4
_geom_torsion
_geom_torsion_site_symmetry_1
_geom_torsion_site_symmetry_4
Cs1 Ti1 O6 Cs2 -80.2(4) . .
Cs1 Ti1 O6 Ti2 176.4(14) . .
Cs1 Ti2 O6 Cs2 80.7(4) . .
Cs1 Ti2 O6 Ti1 -176.3(15) . .
Cs1 Ti2 O8 Cs2 1.3(5) . .
Cs1 Ti2 O8 Ti6 167(4) . .
Cs1 Ti2 O19 Cs2 -67.5(3) . .
Cs1 Ti2 O19 Ti3 -124.6(17) . .
Cs1 Ti3 O18 Cs2 0.7(5) . .
Cs1 Ti3 O18 Ti5 -174(5) . .
Cs1 Ti3 O19 Cs2 67.2(3) . .
Cs1 Ti3 O19 Ti2 124.6(17) . .
Cs1 Ti3 O22 Cs2 -79.8(4) . .
Cs1 Ti3 O22 Ti4 177.7(15) . .
Cs1 Ti4 O22 Cs2 79.7(4) . .
Cs1 Ti4 O22 Ti3 -177.7(15) . .
Cs1 Ti4 O25 Cs2 -0.8(5) . .
Cs1 Ti4 O25 Ti1 176(3) . 2_666
Cs1 Ti5 O13 Cs2 -79.7(5) 2_666 .
Cs1 Ti5 O13 Ti6 177.7(17) 2_666 .
Cs1 Ti5 O17 Cs2 67.8(3) 2_666 .
Cs1 Ti5 O17 Ti1 124.7(16) 2_666 2_666
Cs1 Ti5 O18 Cs2 1.8(5) 2_666 .
Cs1 Ti5 O18 Ti3 177(5) 2_666 .
Cs1 Ti6 O8 Cs2 -1.5(5) 2_666 .
Cs1 Ti6 O8 Ti2 -167(4) 2_666 .
Cs1 Ti6 O9 Cs2 -66.5(3) 2_666 .
Cs1 Ti6 O9 Ti4 -121.8(17) 2_666 2_666
Cs1 Ti6 O13 Cs2 80.1(5) 2_666 .
Cs1 Ti6 O13 Ti5 -177.7(17) 2_666 .
Cs2 Ti1 O6 Cs1 80.2(4) . .
Cs2 Ti1 O6 Ti2 -103.4(11) . .
Cs2 Ti2 O6 Cs1 -80.7(4) . .
Cs2 Ti2 O6 Ti1 102.9(11) . .
Cs2 Ti2 O8 Ti6 166(5) . .
Cs2 Ti2 O19 Cs1 67.5(3) . .
Cs2 Ti2 O19 Ti3 -57.0(15) . .
Cs2 Ti3 O18 Ti5 -175(5) . .
Cs2 Ti3 O19 Cs1 -67.2(3) . .
Cs2 Ti3 O19 Ti2 57.4(15) . .
Cs2 Ti3 O22 Cs1 79.8(4) . .
Cs2 Ti3 O22 Ti4 -102.4(12) . .
Cs2 Ti4 O22 Cs1 -79.7(4) . .
Cs2 Ti4 O22 Ti3 102.6(12) . .
Cs2 Ti4 O25 Ti1 177(4) . 2_666
Cs2 Ti5 O13 Cs1 79.7(5) . 2_666
Cs2 Ti5 O13 Ti6 -102.6(13) . .
Cs2 Ti5 O17 Cs1 -67.8(3) . 2_666
Cs2 Ti5 O17 Ti1 56.9(14) . 2_666
Cs2 Ti5 O18 Ti3 175(5) . .
Cs2 Ti6 O8 Ti2 -166(5) . .
Cs2 Ti6 O9 Cs1 66.5(3) . 2_666
Cs2 Ti6 O9 Ti4 -55.2(15) . 2_666
Cs2 Ti6 O13 Cs1 -80.1(5) . 2_666
Cs2 Ti6 O13 Ti5 102.3(13) . .
Ti1 O3 C1 O4 -4(3) . .
Ti1 O3 C1 C2 176.1(15) . .
Ti2 O4 C1 O3 2(4) . .
Ti2 O4 C1 C2 -179.0(16) . .
Ti3 O23 C7 O24 -1(3) . .
Ti3 O23 C7 C8 -176.5(13) . .
Ti4 O24 C7 O23 6(4) . .
Ti4 O24 C7 C8 -178.4(13) . .
Ti5 O14 C4 O12 2(3) . .
Ti5 O14 C4 C5 -176.5(14) . .
Ti6 O12 C4 O14 0(3) . .
Ti6 O12 C4 C5 178.3(13) . .
O1 Ti1 O6 Cs1 -65.9(6) . .
O1 Ti1 O6 Cs2 -146.2(5) . .
O1 Ti1 O6 Ti2 110.4(11) . .
O2 Ti1 O6 Cs1 -109(3) . .
O2 Ti1 O6 Cs2 170(3) . .
O2 Ti1 O6 Ti2 67(3) . .
O3 Ti1 O6 Cs1 -145.6(5) . .
O3 Ti1 O6 Cs2 134.2(5) . .
O3 Ti1 O6 Ti2 30.8(12) . .
O3 C1 C2 N1 -161.2(19) . .
O3 C1 C2 C3 79(3) . .
O4 Ti2 O6 Cs1 144.5(6) . .
O4 Ti2 O6 Cs2 -134.8(5) . .
O4 Ti2 O6 Ti1 -31.8(11) . .
O4 Ti2 O8 Cs2 132.9(5) . .
O4 Ti2 O8 Ti6 -61(5) . .
O4 Ti2 O19 Cs1 -97(2) . .
O4 Ti2 O19 Cs2 -165(2) . .
O4 Ti2 O19 Ti3 138.3(18) . .
O4 C1 C2 N1 19(3) . .
O4 C1 C2 C3 -100(3) . .
O5 Ti2 O6 Cs1 67.5(6) . .
O5 Ti2 O6 Cs2 148.2(5) . .
O5 Ti2 O6 Ti1 -108.9(11) . .
O5 Ti2 O8 Cs2 169(2) . .
O5 Ti2 O8 Ti6 -25(6) . .
O5 Ti2 O19 Cs1 -74.2(5) . .
O5 Ti2 O19 Cs2 -141.8(4) . .
O5 Ti2 O19 Ti3 161.2(16) . .
O6 Ti2 O8 Cs2 42.6(5) . .
O6 Ti2 O8 Ti6 -152(5) . .
O6 Ti2 O19 Cs1 16.5(5) . .
O6 Ti2 O19 Cs2 -51.0(4) . .
O6 Ti2 O19 Ti3 -108.0(16) . .
O7 Ti2 O6 Cs1 120(3) . .
O7 Ti2 O6 Cs2 -159(3) . .
O7 Ti2 O6 Ti1 -56(3) . .
O7 Ti2 O8 Cs2 -147.9(5) . .
O7 Ti2 O8 Ti6 18(5) . .
O7 Ti2 O19 Cs1 -156.0(5) . .
O7 Ti2 O19 Cs2 136.4(4) . .
O7 Ti2 O19 Ti3 79.4(16) . .
O8 Ti2 O6 Cs1 -123.5(6) . .
O8 Ti2 O6 Cs2 -42.8(5) . .
O8 Ti2 O6 Ti1 60.1(12) . .
O8 Ti2 O19 Cs1 115.4(5) . .
O8 Ti2 O19 Cs2 47.9(5) . .
O8 Ti2 O19 Ti3 -9.1(17) . .
O8 Ti6 O9 Cs1 117.2(5) . 2_666
O8 Ti6 O9 Cs2 50.6(5) . .
O8 Ti6 O9 Ti4 -4.6(17) . 2_666
O8 Ti6 O13 Cs1 -121.9(6) . 2_666
O8 Ti6 O13 Cs2 -41.8(5) . .
O8 Ti6 O13 Ti5 60.5(14) . .
O9 Ti4 O22 Cs1 -17.8(7) 2_666 .
O9 Ti4 O22 Cs2 61.9(6) 2_666 .
O9 Ti4 O22 Ti3 164.5(11) 2_666 .
O9 Ti4 O25 Cs2 -58.6(6) 2_666 .
O9 Ti4 O25 Ti1 118(4) 2_666 2_666
O9 Ti6 O8 Cs2 -59.4(6) . .
O9 Ti6 O8 Ti2 135(5) . .
O9 Ti6 O13 Cs1 -18.2(7) . 2_666
O9 Ti6 O13 Cs2 61.9(6) . .
O9 Ti6 O13 Ti5 164.2(13) . .
O10 Ti6 O8 Cs2 -149.2(5) . .
O10 Ti6 O8 Ti2 45(5) . .
O10 Ti6 O9 Cs1 -152.4(6) . 2_666
O10 Ti6 O9 Cs2 141.0(5) . .
O10 Ti6 O9 Ti4 85.8(16) . 2_666
O10 Ti6 O13 Cs1 104(3) . 2_666
O10 Ti6 O13 Cs2 -176(2) . .
O10 Ti6 O13 Ti5 -74(3) . .
O11 Ti6 O8 Cs2 175(2) . .
O11 Ti6 O8 Ti2 9(7) . .
O11 Ti6 O9 Cs1 -74.2(5) . 2_666
O11 Ti6 O9 Cs2 -140.8(5) . .
O11 Ti6 O9 Ti4 164.0(16) . 2_666
O11 Ti6 O13 Cs1 68.2(6) . 2_666
O11 Ti6 O13 Cs2 148.3(5) . .
O11 Ti6 O13 Ti5 -109.4(13) . .
O12 Ti6 O8 Cs2 131.4(5) . .
O12 Ti6 O8 Ti2 -34(5) . .
O12 Ti6 O9 Cs1 -101(2) . 2_666
O12 Ti6 O9 Cs2 -167.6(19) . .
O12 Ti6 O9 Ti4 137.2(18) . 2_666
O12 Ti6 O13 Cs1 146.1(6) . 2_666
O12 Ti6 O13 Cs2 -133.8(5) . .
O12 Ti6 O13 Ti5 -31.6(13) . .
O12 C4 C5 N2 160.2(19) . .
O12 C4 C5 C6 36(3) . .
O13 Ti5 O17 Cs1 -16.1(6) . 2_666
O13 Ti5 O17 Cs2 51.7(5) . .
O13 Ti5 O17 Ti1 108.6(15) . 2_666
O13 Ti5 O18 Cs2 -43.0(6) . .
O13 Ti5 O18 Ti3 132(5) . .
O13 Ti6 O8 Cs2 41.1(6) . .
O13 Ti6 O8 Ti2 -125(5) . .
O13 Ti6 O9 Cs1 15.2(6) . 2_666
O13 Ti6 O9 Cs2 -51.4(5) . .
O13 Ti6 O9 Ti4 -106.6(16) . 2_666
O14 Ti5 O13 Cs1 -145.2(6) . 2_666
O14 Ti5 O13 Cs2 135.1(5) . .
O14 Ti5 O13 Ti6 32.6(13) . .
O14 Ti5 O17 Cs1 102.6(18) . 2_666
O14 Ti5 O17 Cs2 170.4(18) . .
O14 Ti5 O17 Ti1 -132.7(18) . 2_666
O14 Ti5 O18 Cs2 -133.9(5) . .
O14 Ti5 O18 Ti3 41(5) . .
O14 C4 C5 N2 -22(3) . .
O14 C4 C5 C6 -146(3) . .
O15 Ti5 O13 Cs1 -66.9(6) . 2_666
O15 Ti5 O13 Cs2 -146.6(5) . .
O15 Ti5 O13 Ti6 110.8(13) . .
O15 Ti5 O17 Cs1 73.2(5) . 2_666
O15 Ti5 O17 Cs2 141.0(5) . .
O15 Ti5 O17 Ti1 -162.1(15) . 2_666
O15 Ti5 O18 Cs2 -175(3) . .
O15 Ti5 O18 Ti3 0(7) . .
O16 Ti5 O13 Cs1 -112(3) . 2_666
O16 Ti5 O13 Cs2 168(3) . .
O16 Ti5 O13 Ti6 66(3) . .
O16 Ti5 O17 Cs1 154.4(5) . 2_666
O16 Ti5 O17 Cs2 -137.8(5) . .
O16 Ti5 O17 Ti1 -80.9(15) . 2_666
O16 Ti5 O18 Cs2 147.2(5) . .
O16 Ti5 O18 Ti3 -38(5) . .
O17 Ti1 O6 Cs1 18.4(6) 2_666 .
O17 Ti1 O6 Cs2 -61.8(5) 2_666 .
O17 Ti1 O6 Ti2 -165.2(11) 2_666 .
O17 Ti5 O13 Cs1 18.0(7) . 2_666
O17 Ti5 O13 Cs2 -61.7(5) . .
O17 Ti5 O13 Ti6 -164.3(12) . .
O17 Ti5 O18 Cs2 58.2(6) . .
O17 Ti5 O18 Ti3 -127(5) . .
O18 Ti3 O19 Cs1 -115.6(5) . .
O18 Ti3 O19 Cs2 -48.4(5) . .
O18 Ti3 O19 Ti2 9.0(17) . .
O18 Ti3 O22 Cs1 122.3(6) . .
O18 Ti3 O22 Cs2 42.5(5) . .
O18 Ti3 O22 Ti4 -60.0(12) . .
O18 Ti5 O13 Cs1 122.4(6) . 2_666
O18 Ti5 O13 Cs2 42.7(6) . .
O18 Ti5 O13 Ti6 -59.8(14) . .
O18 Ti5 O17 Cs1 -116.8(5) . 2_666
O18 Ti5 O17 Cs2 -49.0(5) . .
O18 Ti5 O17 Ti1 7.9(16) . 2_666
O19 Ti2 O6 Cs1 -19.7(6) . .
O19 Ti2 O6 Cs2 61.1(5) . .
O19 Ti2 O6 Ti1 164.0(11) . .
O19 Ti2 O8 Cs2 -56.4(5) . .
O19 Ti2 O8 Ti6 109(5) . .
O19 Ti3 O18 Cs2 58.2(6) . .
O19 Ti3 O18 Ti5 -117(5) . .
O19 Ti3 O22 Cs1 18.5(6) . .
O19 Ti3 O22 Cs2 -61.3(5) . .
O19 Ti3 O22 Ti4 -163.8(11) . .
O20 Ti3 O18 Cs2 147.1(5) . .
O20 Ti3 O18 Ti5 -28(5) . .
O20 Ti3 O19 Cs1 154.7(5) . .
O20 Ti3 O19 Cs2 -138.1(4) . .
O20 Ti3 O19 Ti2 -80.6(16) . .
O20 Ti3 O22 Cs1 -113(3) . .
O20 Ti3 O22 Cs2 168(3) . .
O20 Ti3 O22 Ti4 65(3) . .
O21 Ti3 O18 Cs2 -177(3) . .
O21 Ti3 O18 Ti5 8(7) . .
O21 Ti3 O19 Cs1 74.0(5) . .
O21 Ti3 O19 Cs2 141.2(5) . .
O21 Ti3 O19 Ti2 -161.4(16) . .
O21 Ti3 O22 Cs1 -66.0(6) . .
O21 Ti3 O22 Cs2 -145.9(5) . .
O21 Ti3 O22 Ti4 111.7(11) . .
O22 Ti3 O18 Cs2 -42.9(5) . .
O22 Ti3 O18 Ti5 142(5) . .
O22 Ti3 O19 Cs1 -16.1(6) . .
O22 Ti3 O19 Cs2 51.1(5) . .
O22 Ti3 O19 Ti2 108.6(16) . .
O22 Ti4 O25 Cs2 41.7(5) . .
O22 Ti4 O25 Ti1 -141(4) . 2_666
O23 Ti3 O18 Cs2 -135.0(5) . .
O23 Ti3 O18 Ti5 50(5) . .
O23 Ti3 O19 Cs1 105.0(17) . .
O23 Ti3 O19 Cs2 172.2(16) . .
O23 Ti3 O19 Ti2 -130.3(17) . .
O23 Ti3 O22 Cs1 -144.0(5) . .
O23 Ti3 O22 Cs2 136.1(4) . .
O23 Ti3 O22 Ti4 33.7(12) . .
O23 C7 C8 N3 -17(3) . .
O23 C7 C8 C9 -140(3) . .
O24 Ti4 O22 Cs1 146.8(6) . .
O24 Ti4 O22 Cs2 -133.4(5) . .
O24 Ti4 O22 Ti3 -30.9(12) . .
O24 Ti4 O25 Cs2 131.7(5) . .
O24 Ti4 O25 Ti1 -51(4) . 2_666
O24 C7 C8 N3 166.7(19) . .
O24 C7 C8 C9 44(3) . .
O25 Ti1 O6 Cs1 121.0(6) 2_666 .
O25 Ti1 O6 Cs2 40.8(5) 2_666 .
O25 Ti1 O6 Ti2 -62.6(12) 2_666 .
O25 Ti4 O22 Cs1 -120.6(6) . .
O25 Ti4 O22 Cs2 -40.9(5) . .
O25 Ti4 O22 Ti3 61.7(12) . .
O26 Ti4 O22 Cs1 117(2) . .
O26 Ti4 O22 Cs2 -163(2) . .
O26 Ti4 O22 Ti3 -61(3) . .
O26 Ti4 O25 Cs2 -150.1(5) . .
O26 Ti4 O25 Ti1 27(4) . 2_666
O27 Ti4 O22 Cs1 68.2(6) . .
O27 Ti4 O22 Cs2 147.9(5) . .
O27 Ti4 O22 Ti3 -109.5(11) . .
O27 Ti4 O25 Cs2 176(3) . .
O27 Ti4 O25 Ti1 -7(6) . 2_666
